data_4346775
loop_
_publ_author_name
'Thomassen, Ivar K.'
'Vazquez-Lima, Hugo'
'Gagnon, Kevin J.'
'Ghosh, Abhik'

_publ_section_title
;
 Octaiodoporphyrin.
;
_journal_issue 23
_journal_name_full 'Inorganic chemistry'
_journal_page_first 11493
_journal_page_last 11497
_journal_paper_doi 10.1021/acs.inorgchem.5b02127
_journal_volume 54
_journal_year 2015
_chemical_formula_sum 'C53.77 H29.43 Cl0.09 F12 I8 N4 Ni'
_chemical_formula_weight 2036.59
_space_group_crystal_system triclinic
_space_group_IT_number 2
_space_group_name_Hall '-P 1'
_space_group_name_H-M_alt 'P -1'
_atom_sites_solution_hydrogens geom
_atom_sites_solution_primary 'intrinsic phasing'
_atom_sites_solution_secondary difmap
_audit_creation_method SHELXL-2014/7
_cell_angle_alpha 68.073(2)
_cell_angle_beta 86.741(2)
_cell_angle_gamma 69.079(2)
_cell_formula_units_Z 2
_cell_length_a 12.4291(4)
_cell_length_b 15.0986(5)
_cell_length_c 18.1342(6)
_cell_measurement_reflns_used 9691
_cell_measurement_temperature 100(2)
_cell_measurement_theta_max 40.317
_cell_measurement_theta_min 2.525
_cell_volume 2937.28(18)
_computing_cell_refinement 'SAINT V8.34A Bruker-AXS, Madison WI'
_computing_data_collection 'Bruker APEX2 Bruker-AXS, Madison WI'
_computing_data_reduction 'SAINT V8.34A Bruker-AXS, Madison WI'
_computing_molecular_graphics
;
Bruker SHELXTL Bruker-AXS, Madison WI
O. V. Dolomanov, L. J. Bourhis, R. J. Gildea, J. A. K. Howard and H. Puschmann,
OLEX2: a complete structure solution, refinement and analysis program.
J. Appl. Cryst. (2009). 42, 339-341.
and local programs
;
_computing_publication_material 'Bruker SHELXTL Bruker-AXS, Madison WI'
_computing_structure_refinement 'SHELXL-2014/7 (Sheldrick, 2013)'
_computing_structure_solution 'SHELXT 2014/4 Bruker-AXS, Madison WI'
_diffrn_ambient_temperature 100(2)
_diffrn_detector_area_resol_mean 10.42
_diffrn_measured_fraction_theta_full 0.998
_diffrn_measured_fraction_theta_max 0.975
_diffrn_measurement_device_type 'Bruker D8 with PHOTON 100 detector'
_diffrn_measurement_method '\f and \w shutterless scans'
_diffrn_radiation_monochromator 'silicon 111'
_diffrn_radiation_type synchrotron
_diffrn_radiation_wavelength 0.7749
_diffrn_reflns_av_R_equivalents 0.0303
_diffrn_reflns_av_unetI/netI 0.0382
_diffrn_reflns_Laue_measured_fraction_full 0.998
_diffrn_reflns_Laue_measured_fraction_max 0.975
_diffrn_reflns_limit_h_max 20
_diffrn_reflns_limit_h_min -20
_diffrn_reflns_limit_k_max 25
_diffrn_reflns_limit_k_min -25
_diffrn_reflns_limit_l_max 30
_diffrn_reflns_limit_l_min -29
_diffrn_reflns_number 66542
_diffrn_reflns_point_group_measured_fraction_full 0.998
_diffrn_reflns_point_group_measured_fraction_max 0.975
_diffrn_reflns_theta_full 27.706
_diffrn_reflns_theta_max 40.348
_diffrn_reflns_theta_min 2.170
_diffrn_source
;
Advanced Light Source, station 11.3.1
;
_exptl_absorpt_coefficient_mu 5.758
_exptl_absorpt_correction_T_max 0.894
_exptl_absorpt_correction_T_min 0.772
_exptl_absorpt_correction_type multi-scan
_exptl_absorpt_process_details 'SADABS-2014/4 - Bruker AXS, Madison WI'
_exptl_crystal_colour red
_exptl_crystal_density_diffrn 2.303
_exptl_crystal_description block
_exptl_crystal_F_000 1883
_exptl_crystal_size_max 0.050
_exptl_crystal_size_mid 0.030
_exptl_crystal_size_min 0.020
_refine_diff_density_max 1.898
_refine_diff_density_min -1.302
_refine_diff_density_rms 0.182
_refine_ls_extinction_method none
_refine_ls_goodness_of_fit_ref 1.055
_refine_ls_hydrogen_treatment constr
_refine_ls_matrix_type full
_refine_ls_number_parameters 796
_refine_ls_number_reflns 28015
_refine_ls_number_restraints 476
_refine_ls_restrained_S_all 1.051
_refine_ls_R_factor_all 0.0522
_refine_ls_R_factor_gt 0.0336
_refine_ls_shift/su_max 0.004
_refine_ls_shift/su_mean 0.000
_refine_ls_structure_factor_coef Fsqd
_refine_ls_weighting_details 'w=1/[\s^2^(Fo^2^)+(0.0096P)^2^+8.6709P] where P=(Fo^2^+2Fc^2^)/3'
_refine_ls_weighting_scheme calc
_refine_ls_wR_factor_gt 0.0620
_refine_ls_wR_factor_ref 0.0685
_reflns_Friedel_coverage 0.000
_reflns_number_gt 21707
_reflns_number_total 28015
_reflns_threshold_expression 'I > 2\s(I)'
_cod_data_source_file ic5b02127_si_002.cif
_cod_data_source_block NiI8
_cod_depositor_comments
;
The following automatic conversions were performed:

data item '_atom_sites_solution_secondary' value 'diffmap' was
changed to 'difmap'.

Automatic conversion script
Id: cif_fix_values 6909 2019-04-08 15:41:33Z antanas 
;
_cod_original_cell_volume 2937.29(18)
_cod_database_code 4346775
_shelx_shelxl_version_number 2014/7
_shelx_space_group_comment
;
The symmetry employed for this shelxl refinement is uniquely defined
by the following loop, which should always be used as a source of
symmetry information in preference to the above space-group names.
They are only intended as comments.
;
_shelx_estimated_absorpt_t_min 0.762
_shelx_estimated_absorpt_t_max 0.894

loop_
_space_group_symop_operation_xyz
'x, y, z'
'-x, -y, -z'

loop_
_atom_site_label
_atom_site_type_symbol
_atom_site_fract_x
_atom_site_fract_y
_atom_site_fract_z
_atom_site_U_iso_or_equiv
_atom_site_adp_type
_atom_site_occupancy
_atom_site_site_symmetry_order
_atom_site_calc_flag
_atom_site_refinement_flags_posn
_atom_site_refinement_flags_adp
_atom_site_refinement_flags_occupancy
_atom_site_disorder_assembly
_atom_site_disorder_group
Ni1 Ni 0.27259(3) 0.72254(2) 0.56643(2) 0.01058(5) Uani 1 1 d . . . . .
I1 I 0.19415(2) 0.59419(2) 0.91214(2) 0.01815(3) Uani 1 1 d . . . . .
I2 I 0.14017(2) 0.41732(2) 0.83583(2) 0.01931(3) Uani 1 1 d . . . . .
I3 I 0.46206(2) 0.31003(2) 0.55040(2) 0.01987(3) Uani 1 1 d . . . . .
I4 I 0.40731(2) 0.50217(2) 0.34437(2) 0.02203(4) Uani 1 1 d . . . . .
I5 I -0.01825(2) 0.94993(2) 0.25476(2) 0.02226(4) Uani 1 1 d . . . . .
I6 I -0.02359(2) 1.13605(2) 0.33805(2) 0.02298(4) Uani 1 1 d . . . . .
I7 I 0.40702(2) 1.07219(2) 0.56964(2) 0.02356(4) Uani 1 1 d . . . . .
I8 I 0.54582(2) 0.83919(2) 0.74899(2) 0.02091(4) Uani 1 1 d . . . . .
N1 N 0.28873(18) 0.62631(16) 0.67339(13) 0.0121(3) Uani 1 1 d . . . . .
N2 N 0.27224(18) 0.62138(16) 0.52675(13) 0.0126(3) Uani 1 1 d . . . . .
N3 N 0.22135(17) 0.82949(16) 0.46251(13) 0.0120(3) Uani 1 1 d . . . . .
N4 N 0.30604(18) 0.81297(16) 0.60405(13) 0.0125(3) Uani 1 1 d . . . . .
C1 C 0.2913(2) 0.64612(18) 0.74150(14) 0.0120(4) Uani 1 1 d . . . . .
C2 C 0.2452(2) 0.58112(19) 0.80478(15) 0.0141(4) Uani 1 1 d . . . . .
C3 C 0.2259(2) 0.51537(19) 0.77661(15) 0.0145(4) Uani 1 1 d . . . . .
C4 C 0.2618(2) 0.53913(19) 0.69588(15) 0.0133(4) Uani 1 1 d . . . . .
C5 C 0.2894(2) 0.47769(19) 0.65048(16) 0.0141(4) Uani 1 1 d . . . . .
C6 C 0.3097(2) 0.51751(18) 0.57065(15) 0.0131(4) Uani 1 1 d . . . . .
C7 C 0.3584(2) 0.46319(19) 0.51833(17) 0.0151(4) Uani 1 1 d . . . . .
C8 C 0.3387(2) 0.5346(2) 0.44244(16) 0.0156(4) Uani 1 1 d . . . . .
C9 C 0.2782(2) 0.63373(19) 0.44740(15) 0.0127(4) Uani 1 1 d . . . . .
C10 C 0.2209(2) 0.72712(19) 0.38572(15) 0.0132(4) Uani 1 1 d . . . . .
C11 C 0.1803(2) 0.81910(19) 0.39835(15) 0.0132(4) Uani 1 1 d . . . . .
C12 C 0.0991(2) 0.9178(2) 0.34681(15) 0.0145(4) Uani 1 1 d . . . . .
C13 C 0.0972(2) 0.98753(19) 0.37820(15) 0.0145(4) Uani 1 1 d . . . . .
C14 C 0.1792(2) 0.93286(18) 0.44878(15) 0.0128(4) Uani 1 1 d . . . . .
C15 C 0.2230(2) 0.97446(19) 0.49150(15) 0.0137(4) Uani 1 1 d . . . . .
C16 C 0.2987(2) 0.91171(19) 0.56045(15) 0.0137(4) Uani 1 1 d . . . . .
C17 C 0.3694(2) 0.9399(2) 0.60288(16) 0.0157(4) Uani 1 1 d . . . . .
C18 C 0.4135(2) 0.8588(2) 0.67295(16) 0.0150(4) Uani 1 1 d . . . . .
C19 C 0.3637(2) 0.78348(18) 0.67731(15) 0.0126(4) Uani 1 1 d . . . . .
C20 C 0.3457(2) 0.71076(18) 0.74623(15) 0.0127(4) Uani 1 1 d . . . . .
C21 C 0.3009(2) 0.36863(19) 0.69114(16) 0.0154(4) Uani 1 1 d . . . . .
C22 C 0.3837(2) 0.3047(2) 0.75618(18) 0.0203(5) Uani 1 1 d . . . . .
H22A H 0.4356 0.3297 0.7712 0.024 Uiso 1 1 calc R U . . .
C23 C 0.3900(3) 0.2050(2) 0.79874(18) 0.0221(5) Uani 1 1 d . . . . .
H23A H 0.4467 0.1611 0.8425 0.026 Uiso 1 1 calc R U . . .
C24 C 0.3123(3) 0.1697(2) 0.77666(18) 0.0212(5) Uani 1 1 d . . . . .
C25 C 0.2319(3) 0.2319(2) 0.71081(18) 0.0210(5) Uani 1 1 d . . . . .
H25A H 0.1807 0.2064 0.6956 0.025 Uiso 1 1 calc R U . . .
C26 C 0.2265(2) 0.3313(2) 0.66741(17) 0.0172(5) Uani 1 1 d . . . . .
H26A H 0.1726 0.3737 0.6219 0.021 Uiso 1 1 calc R U . . .
C27 C 0.1955(2) 0.7280(2) 0.30634(16) 0.0155(4) Uani 1 1 d . . . . .
C28 C 0.1233(2) 0.6783(2) 0.29946(17) 0.0178(5) Uani 1 1 d . . . . .
H28A H 0.0948 0.6411 0.3458 0.021 Uiso 1 1 calc R U . . .
C29 C 0.0928(3) 0.6830(3) 0.22518(18) 0.0233(6) Uani 1 1 d . . . . .
H29A H 0.0432 0.6497 0.2204 0.028 Uiso 1 1 calc R U . . .
C30 C 0.1358(3) 0.7371(3) 0.15779(19) 0.0274(6) Uani 1 1 d . . . . .
C31 C 0.2101(3) 0.7851(3) 0.16398(18) 0.0261(6) Uani 1 1 d . . . . .
H31A H 0.2402 0.8207 0.1178 0.031 Uiso 1 1 calc R U . . .
C32 C 0.2397(3) 0.7804(2) 0.23869(17) 0.0203(5) Uani 1 1 d . . . . .
H32A H 0.2902 0.8130 0.2435 0.024 Uiso 1 1 calc R U . . .
C33 C 0.1838(2) 1.08682(19) 0.46934(16) 0.0154(4) Uani 1 1 d . . . . .
C34 C 0.2183(3) 1.1503(2) 0.40292(17) 0.0203(5) Uani 1 1 d . . . . .
H34A H 0.2666 1.1224 0.3684 0.024 Uiso 1 1 calc R U . . .
C35 C 0.1824(3) 1.2546(2) 0.38663(18) 0.0233(5) Uani 1 1 d . . . . .
H35A H 0.2083 1.2978 0.3424 0.028 Uiso 1 1 calc R U . . .
C36 C 0.1080(3) 1.2951(2) 0.43597(19) 0.0217(5) Uani 1 1 d . . . . .
C37 C 0.0716(3) 1.2329(2) 0.50197(19) 0.0221(5) Uani 1 1 d . . . . .
H37A H 0.0203 1.2614 0.5350 0.027 Uiso 1 1 calc R U . . .
C38 C 0.1108(2) 1.1285(2) 0.51913(18) 0.0196(5) Uani 1 1 d . . . . .
H38A H 0.0881 1.0849 0.5650 0.024 Uiso 1 1 calc R U . . .
C39 C 0.3788(2) 0.70595(18) 0.82542(15) 0.0131(4) Uani 1 1 d . . . . .
C40 C 0.3189(2) 0.78679(19) 0.84933(15) 0.0143(4) Uani 1 1 d . . . . .
H40A H 0.2555 0.8431 0.8159 0.017 Uiso 1 1 calc R U . . .
C41 C 0.3516(2) 0.7854(2) 0.92232(16) 0.0167(4) Uani 1 1 d . . . . .
H41A H 0.3099 0.8397 0.9393 0.020 Uiso 1 1 calc R U . . .
C42 C 0.4460(2) 0.7034(2) 0.96981(16) 0.0170(4) Uani 1 1 d . . . . .
C43 C 0.5051(2) 0.6213(2) 0.94712(16) 0.0178(5) Uani 1 1 d . . . . .
H43A H 0.5684 0.5650 0.9807 0.021 Uiso 1 1 calc R U . . .
C44 C 0.4709(2) 0.62237(19) 0.87521(16) 0.0161(4) Uani 1 1 d . . . . .
H44A H 0.5102 0.5662 0.8598 0.019 Uiso 1 1 calc R U . . .
C45 C 0.3110(3) 0.0660(2) 0.8261(2) 0.0313(7) Uani 1 1 d D . . . .
F1 F 0.2965(2) 0.01739(15) 0.78107(15) 0.0389(5) Uani 1 1 d D . . . .
F2 F 0.4077(2) 0.00441(16) 0.87382(16) 0.0493(7) Uani 1 1 d D . . . .
F3 F 0.2217(3) 0.0707(2) 0.87198(18) 0.0609(8) Uani 1 1 d D . . . .
C46 C 0.1058(4) 0.7421(4) 0.0772(2) 0.0458(11) Uani 1 1 d D . . . .
F4 F 0.0102(3) 0.7252(3) 0.07259(15) 0.0789(12) Uani 1 1 d D . . . .
F5 F 0.1003(4) 0.8273(3) 0.01866(15) 0.0839(13) Uani 1 1 d D . . . .
F6 F 0.1895(4) 0.6709(4) 0.0579(2) 0.1005(14) Uani 1 1 d D . . . .
C47 C 0.0707(3) 1.4071(2) 0.4201(2) 0.0264(6) Uani 1 1 d D . . . .
F7 F 0.14840(19) 1.42907(16) 0.45032(15) 0.0384(5) Uani 1 1 d D . . . .
F8 F -0.0266(2) 1.44098(17) 0.4541(2) 0.0566(8) Uani 1 1 d D . . . .
F9 F 0.0507(3) 1.46517(17) 0.34368(16) 0.0730(11) Uani 1 1 d D . . . .
C48 C 0.4849(3) 0.7008(2) 1.04730(19) 0.0254(6) Uani 1 1 d D . . . .
F10 F 0.43744(19) 0.79060(16) 1.05618(12) 0.0324(4) Uani 1 1 d D . . . .
F11 F 0.5989(2) 0.6747(2) 1.05644(16) 0.0533(7) Uani 1 1 d D . . . .
F12 F 0.4581(3) 0.63301(19) 1.11072(13) 0.0512(7) Uani 1 1 d D . . . .
C1S C 0.2599(10) 0.0286(6) 0.0806(6) 0.076(2) Uani 0.72 1 d D U P A 1
H1SA H 0.3019 -0.0003 0.0425 0.114 Uiso 0.72 1 calc R U P A 1
H1SB H 0.2969 -0.0154 0.1346 0.114 Uiso 0.72 1 calc R U P A 1
H1SC H 0.1796 0.0326 0.0782 0.114 Uiso 0.72 1 calc R U P A 1
C2S C 0.2618(7) 0.1354(4) 0.0596(4) 0.0559(16) Uani 0.72 1 d D U P A 1
H2SA H 0.3431 0.1311 0.0611 0.067 Uiso 0.72 1 calc R U P A 1
H2SB H 0.2257 0.1790 0.0046 0.067 Uiso 0.72 1 calc R U P A 1
C3S C 0.1980(6) 0.1847(4) 0.1165(4) 0.0492(13) Uani 0.72 1 d D U P A 1
H3SA H 0.2326 0.1398 0.1717 0.059 Uiso 0.72 1 calc R U P A 1
H3SB H 0.1162 0.1907 0.1139 0.059 Uiso 0.72 1 calc R U P A 1
C4S C 0.2023(5) 0.2910(4) 0.0976(3) 0.0413(12) Uani 0.72 1 d D U P A 1
H4SA H 0.2837 0.2865 0.0932 0.050 Uiso 0.72 1 calc R U P A 1
H4SB H 0.1587 0.3382 0.0452 0.050 Uiso 0.72 1 calc R U P A 1
C5S C 0.1525(6) 0.3351(5) 0.1599(4) 0.0391(12) Uani 0.72 1 d D U P A 1
H5SA H 0.1842 0.2822 0.2136 0.047 Uiso 0.72 1 calc R U P A 1
H5SB H 0.0675 0.3536 0.1564 0.047 Uiso 0.72 1 calc R U P A 1
C6S C 0.1801(6) 0.4304(5) 0.1493(4) 0.0444(14) Uani 0.72 1 d D U P A 1
H6SA H 0.1464 0.4563 0.1908 0.067 Uiso 0.72 1 calc R U P A 1
H6SB H 0.2642 0.4120 0.1538 0.067 Uiso 0.72 1 calc R U P A 1
H6SC H 0.1475 0.4835 0.0966 0.067 Uiso 0.72 1 calc R U P A 1
Cl1S Cl 0.1014(17) 0.2518(16) 0.1973(10) 0.037(3) Uani 0.047 1 d D U P B 2
Cl2S Cl 0.1625(19) 0.3881(18) 0.0610(12) 0.047(4) Uani 0.047 1 d D U P B 2
C7S C 0.171(12) 0.343(9) 0.1668(18) 0.043(4) Uani 0.047 1 d D U P B 2
H7SA H 0.1306 0.3999 0.1847 0.052 Uiso 0.047 1 calc R U P B 2
H7SB H 0.2522 0.3103 0.1895 0.052 Uiso 0.047 1 calc R U P B 2
C8S C 0.3272(18) 0.036(2) 0.0888(18) 0.082(6) Uani 0.233 1 d D U P C 3
H8SA H 0.3505 -0.0014 0.0533 0.123 Uiso 0.233 1 calc R U P C 3
H8SB H 0.3593 0.0908 0.0729 0.123 Uiso 0.233 1 calc R U P C 3
H8SC H 0.3565 -0.0105 0.1439 0.123 Uiso 0.233 1 calc R U P C 3
C9S C 0.1961(17) 0.0835(15) 0.0832(13) 0.062(3) Uani 0.233 1 d D U P C 3
H9SA H 0.1641 0.0284 0.0982 0.075 Uiso 0.233 1 calc R U P C 3
H9SB H 0.1670 0.1297 0.0272 0.075 Uiso 0.233 1 calc R U P C 3
C10S C 0.1534(17) 0.1437(12) 0.1368(11) 0.056(3) Uani 0.233 1 d D U P C 3
H10A H 0.0690 0.1604 0.1395 0.067 Uiso 0.233 1 calc R U P C 3
H10B H 0.1913 0.1006 0.1915 0.067 Uiso 0.233 1 calc R U P C 3
C11S C 0.1782(18) 0.2422(12) 0.1071(10) 0.048(3) Uani 0.233 1 d D U P C 3
H11A H 0.1358 0.2876 0.0541 0.058 Uiso 0.233 1 calc R U P C 3
H11B H 0.2619 0.2260 0.1010 0.058 Uiso 0.233 1 calc R U P C 3
C12S C 0.1424(19) 0.2979(13) 0.1643(10) 0.045(3) Uani 0.233 1 d D U P C 3
H12A H 0.1850 0.2527 0.2173 0.055 Uiso 0.233 1 calc R U P C 3
H12B H 0.0588 0.3139 0.1707 0.055 Uiso 0.233 1 calc R U P C 3
C13S C 0.167(2) 0.3969(14) 0.1341(13) 0.054(4) Uani 0.233 1 d D U P C 3
H13A H 0.1431 0.4310 0.1721 0.081 Uiso 0.233 1 calc R U P C 3
H13B H 0.2500 0.3812 0.1287 0.081 Uiso 0.233 1 calc R U P C 3
H13C H 0.1238 0.4423 0.0820 0.081 Uiso 0.233 1 calc R U P C 3

loop_
_atom_site_aniso_label
_atom_site_aniso_U_11
_atom_site_aniso_U_22
_atom_site_aniso_U_33
_atom_site_aniso_U_23
_atom_site_aniso_U_13
_atom_site_aniso_U_12
Ni1 0.01179(12) 0.00939(12) 0.01260(13) -0.00591(10) 0.00053(10) -0.00421(10)
I1 0.02086(7) 0.02225(8) 0.01537(7) -0.00888(6) 0.00353(6) -0.01078(6)
I2 0.02147(8) 0.02149(8) 0.01989(8) -0.00680(6) 0.00196(6) -0.01445(6)
I3 0.01573(7) 0.01352(7) 0.03359(10) -0.01339(7) 0.00152(6) -0.00413(6)
I4 0.02031(8) 0.02625(9) 0.02623(9) -0.01928(7) 0.00674(6) -0.00684(7)
I5 0.02089(8) 0.02299(8) 0.02069(8) -0.00863(7) -0.00637(6) -0.00387(6)
I6 0.01911(8) 0.01541(8) 0.02891(9) -0.00847(7) -0.00419(7) 0.00095(6)
I7 0.03324(10) 0.01960(8) 0.02492(9) -0.00743(7) -0.00017(7) -0.01819(7)
I8 0.01888(7) 0.02816(9) 0.02171(8) -0.00986(7) 0.00012(6) -0.01461(7)
N1 0.0136(8) 0.0106(8) 0.0148(9) -0.0067(7) 0.0007(7) -0.0054(7)
N2 0.0134(8) 0.0116(8) 0.0153(9) -0.0073(7) 0.0002(7) -0.0050(7)
N3 0.0126(8) 0.0111(8) 0.0143(9) -0.0072(7) 0.0018(7) -0.0040(7)
N4 0.0138(8) 0.0103(8) 0.0141(9) -0.0054(7) -0.0001(7) -0.0044(7)
C1 0.0118(9) 0.0112(9) 0.0133(10) -0.0055(8) -0.0012(7) -0.0033(8)
C2 0.0139(10) 0.0150(10) 0.0149(10) -0.0064(8) 0.0011(8) -0.0062(8)
C3 0.0159(10) 0.0128(10) 0.0165(11) -0.0048(8) -0.0003(8) -0.0074(8)
C4 0.0143(10) 0.0122(10) 0.0154(10) -0.0059(8) 0.0006(8) -0.0061(8)
C5 0.0142(10) 0.0106(10) 0.0178(11) -0.0056(8) -0.0022(8) -0.0041(8)
C6 0.0125(9) 0.0109(9) 0.0177(11) -0.0066(8) 0.0000(8) -0.0048(8)
C7 0.0112(9) 0.0139(10) 0.0244(12) -0.0112(9) 0.0015(8) -0.0051(8)
C8 0.0135(10) 0.0184(11) 0.0215(12) -0.0142(10) 0.0035(9) -0.0064(9)
C9 0.0135(9) 0.0137(10) 0.0151(10) -0.0091(8) 0.0018(8) -0.0060(8)
C10 0.0130(9) 0.0154(10) 0.0149(10) -0.0079(8) 0.0022(8) -0.0071(8)
C11 0.0124(9) 0.0151(10) 0.0144(10) -0.0078(8) 0.0014(8) -0.0053(8)
C12 0.0141(10) 0.0157(11) 0.0127(10) -0.0044(8) 0.0007(8) -0.0054(8)
C13 0.0151(10) 0.0122(10) 0.0160(11) -0.0063(8) 0.0028(8) -0.0038(8)
C14 0.0135(9) 0.0114(10) 0.0136(10) -0.0053(8) 0.0023(8) -0.0041(8)
C15 0.0154(10) 0.0132(10) 0.0150(10) -0.0074(8) 0.0031(8) -0.0059(8)
C16 0.0182(10) 0.0115(10) 0.0152(10) -0.0076(8) 0.0034(8) -0.0075(8)
C17 0.0197(11) 0.0150(11) 0.0177(11) -0.0082(9) 0.0024(9) -0.0103(9)
C18 0.0161(10) 0.0165(11) 0.0174(11) -0.0086(9) 0.0017(8) -0.0094(9)
C19 0.0134(9) 0.0104(9) 0.0152(10) -0.0057(8) -0.0014(8) -0.0044(8)
C20 0.0131(9) 0.0120(10) 0.0147(10) -0.0067(8) -0.0006(8) -0.0045(8)
C21 0.0185(10) 0.0108(10) 0.0191(11) -0.0071(9) -0.0011(9) -0.0060(8)
C22 0.0224(12) 0.0151(11) 0.0233(13) -0.0068(10) -0.0054(10) -0.0062(10)
C23 0.0241(13) 0.0143(11) 0.0252(14) -0.0059(10) -0.0070(11) -0.0044(10)
C24 0.0267(13) 0.0113(11) 0.0248(13) -0.0053(10) 0.0001(11) -0.0073(10)
C25 0.0228(12) 0.0161(12) 0.0272(14) -0.0088(10) -0.0011(10) -0.0094(10)
C26 0.0185(11) 0.0134(11) 0.0209(12) -0.0070(9) -0.0024(9) -0.0061(9)
C27 0.0157(10) 0.0187(11) 0.0164(11) -0.0107(9) 0.0020(8) -0.0070(9)
C28 0.0202(11) 0.0219(12) 0.0172(11) -0.0106(10) 0.0024(9) -0.0111(10)
C29 0.0288(14) 0.0312(15) 0.0195(13) -0.0127(11) 0.0026(11) -0.0185(12)
C30 0.0360(16) 0.0404(18) 0.0189(13) -0.0183(13) 0.0062(12) -0.0218(14)
C31 0.0331(15) 0.0376(17) 0.0185(13) -0.0164(12) 0.0105(11) -0.0203(14)
C32 0.0232(12) 0.0257(13) 0.0207(12) -0.0134(11) 0.0062(10) -0.0144(11)
C33 0.0198(11) 0.0128(10) 0.0153(11) -0.0059(8) 0.0039(9) -0.0074(9)
C34 0.0278(13) 0.0161(12) 0.0182(12) -0.0066(10) 0.0053(10) -0.0098(10)
C35 0.0333(15) 0.0160(12) 0.0199(13) -0.0031(10) 0.0008(11) -0.0118(11)
C36 0.0245(13) 0.0111(11) 0.0276(14) -0.0063(10) -0.0080(11) -0.0041(10)
C37 0.0227(12) 0.0167(12) 0.0298(15) -0.0122(11) 0.0035(11) -0.0068(10)
C38 0.0235(12) 0.0165(12) 0.0233(13) -0.0117(10) 0.0078(10) -0.0087(10)
C39 0.0140(9) 0.0113(10) 0.0136(10) -0.0049(8) -0.0021(8) -0.0034(8)
C40 0.0151(10) 0.0124(10) 0.0168(11) -0.0071(8) 0.0009(8) -0.0049(8)
C41 0.0189(11) 0.0150(11) 0.0181(11) -0.0085(9) -0.0010(9) -0.0055(9)
C42 0.0203(11) 0.0192(12) 0.0139(10) -0.0076(9) -0.0011(9) -0.0082(9)
C43 0.0166(11) 0.0160(11) 0.0183(11) -0.0051(9) -0.0042(9) -0.0037(9)
C44 0.0169(10) 0.0120(10) 0.0180(11) -0.0063(9) -0.0033(9) -0.0023(8)
C45 0.0384(18) 0.0177(13) 0.0366(18) -0.0054(12) -0.0022(14) -0.0130(13)
F1 0.0431(12) 0.0156(9) 0.0580(15) -0.0094(9) -0.0129(11) -0.0127(8)
F2 0.0631(16) 0.0183(10) 0.0532(15) 0.0078(9) -0.0307(12) -0.0170(10)
F3 0.074(2) 0.0343(13) 0.0655(19) -0.0059(13) 0.0338(15) -0.0271(14)
C46 0.073(3) 0.067(3) 0.0229(17) -0.0231(18) 0.0083(18) -0.048(3)
F4 0.106(3) 0.154(3) 0.0239(12) -0.0265(17) 0.0070(14) -0.108(3)
F5 0.144(3) 0.123(3) 0.0197(12) -0.0085(15) -0.0020(16) -0.106(3)
F6 0.117(3) 0.152(4) 0.068(2) -0.090(3) 0.017(2) -0.040(3)
C47 0.0287(14) 0.0140(12) 0.0351(17) -0.0095(11) -0.0104(12) -0.0040(11)
F7 0.0357(11) 0.0247(10) 0.0614(15) -0.0208(10) -0.0110(10) -0.0112(9)
F8 0.0322(12) 0.0213(11) 0.116(3) -0.0320(14) 0.0068(14) -0.0029(9)
F9 0.148(3) 0.0135(10) 0.0390(14) -0.0006(9) -0.0353(17) -0.0120(14)
C48 0.0288(14) 0.0267(15) 0.0221(14) -0.0122(12) -0.0056(11) -0.0074(12)
F10 0.0418(11) 0.0309(10) 0.0297(10) -0.0195(9) -0.0066(9) -0.0093(9)
F11 0.0279(11) 0.085(2) 0.0548(15) -0.0489(15) -0.0146(10) -0.0028(12)
F12 0.100(2) 0.0419(13) 0.0172(10) -0.0062(9) -0.0041(11) -0.0364(15)
C1S 0.093(6) 0.049(4) 0.080(5) -0.021(4) 0.002(5) -0.022(4)
C2S 0.069(4) 0.041(3) 0.048(3) -0.007(3) -0.004(3) -0.018(3)
C3S 0.057(3) 0.044(3) 0.042(3) -0.008(2) -0.002(2) -0.023(3)
C4S 0.035(2) 0.050(3) 0.031(2) -0.008(2) -0.0022(19) -0.013(2)
C5S 0.024(3) 0.051(3) 0.036(2) -0.011(2) 0.0029(18) -0.013(2)
C6S 0.038(3) 0.048(3) 0.042(3) -0.015(3) 0.013(2) -0.013(3)
Cl1S 0.031(6) 0.051(8) 0.025(6) -0.008(6) 0.005(5) -0.017(6)
Cl2S 0.038(6) 0.051(7) 0.041(6) -0.008(6) 0.002(6) -0.013(6)
C7S 0.032(5) 0.051(6) 0.036(5) -0.008(5) 0.000(5) -0.012(5)
C8S 0.073(10) 0.064(10) 0.082(10) -0.014(9) 0.000(10) -0.009(9)
C9S 0.065(6) 0.051(5) 0.059(5) -0.008(5) -0.005(5) -0.020(5)
C10S 0.059(5) 0.049(5) 0.051(5) -0.008(4) -0.002(5) -0.022(4)
C11S 0.043(4) 0.050(4) 0.039(4) -0.004(4) 0.001(4) -0.016(4)
C12S 0.034(4) 0.052(5) 0.036(4) -0.005(4) -0.005(4) -0.011(4)
C13S 0.039(6) 0.054(7) 0.045(7) 0.007(6) 0.003(6) -0.018(6)

loop_
_atom_type_symbol
_atom_type_description
_atom_type_scat_dispersion_real
_atom_type_scat_dispersion_imag
_atom_type_scat_source
C C 0.0040 0.0020 'Calculated using XDISP in WinGX (Farrugia, 1999)'
H H 0.0000 0.0000 'Calculated using XDISP in WinGX (Farrugia, 1999)'
N N 0.0076 0.0040 'Calculated using XDISP in WinGX (Farrugia, 1999)'
F F 0.0211 0.0125 'Calculated using XDISP in WinGX (Farrugia, 1999)'
Cl Cl 0.1697 0.1896 'Calculated using XDISP in WinGX (Farrugia, 1999)'
Ni Ni 0.3262 1.3024 'Calculated using XDISP in WinGX (Farrugia, 1999)'
I I -0.3071 2.1212 'Calculated using XDISP in WinGX (Farrugia, 1999)'

loop_
_geom_angle_atom_site_label_1
_geom_angle_atom_site_label_2
_geom_angle_atom_site_label_3
_geom_angle
N4 Ni1 N1 90.35(9)
N4 Ni1 N2 168.30(9)
N1 Ni1 N2 90.15(9)
N4 Ni1 N3 90.55(9)
N1 Ni1 N3 167.54(9)
N2 Ni1 N3 91.48(9)
C1 N1 C4 106.3(2)
C1 N1 Ni1 125.69(16)
C4 N1 Ni1 124.88(16)
C6 N2 C9 106.8(2)
C6 N2 Ni1 125.04(17)
C9 N2 Ni1 123.91(17)
C11 N3 C14 107.2(2)
C11 N3 Ni1 124.79(17)
C14 N3 Ni1 123.91(16)
C16 N4 C19 106.86(19)
C16 N4 Ni1 127.37(17)
C19 N4 Ni1 124.71(16)
N1 C1 C20 121.6(2)
N1 C1 C2 109.6(2)
C20 C1 C2 128.3(2)
C3 C2 C1 106.9(2)
C3 C2 I1 124.37(19)
C1 C2 I1 128.16(18)
C2 C3 C4 106.8(2)
C2 C3 I2 124.00(19)
C4 C3 I2 128.64(17)
N1 C4 C5 121.3(2)
N1 C4 C3 109.1(2)
C5 C4 C3 128.4(2)
C6 C5 C4 120.4(2)
C6 C5 C21 121.6(2)
C4 C5 C21 118.0(2)
N2 C6 C5 122.1(2)
N2 C6 C7 109.0(2)
C5 C6 C7 128.5(2)
C8 C7 C6 107.2(2)
C8 C7 I3 124.41(19)
C6 C7 I3 127.7(2)
C7 C8 C9 107.0(2)
C7 C8 I4 123.83(19)
C9 C8 I4 128.6(2)
N2 C9 C10 122.3(2)
N2 C9 C8 109.0(2)
C10 C9 C8 128.3(2)
C9 C10 C11 121.4(2)
C9 C10 C27 119.1(2)
C11 C10 C27 119.4(2)
N3 C11 C10 122.7(2)
N3 C11 C12 109.1(2)
C10 C11 C12 128.1(2)
C13 C12 C11 107.3(2)
C13 C12 I5 123.27(19)
C11 C12 I5 128.54(18)
C12 C13 C14 107.1(2)
C12 C13 I6 122.98(19)
C14 C13 I6 129.19(18)
N3 C14 C15 123.0(2)
N3 C14 C13 108.8(2)
C15 C14 C13 127.7(2)
C14 C15 C16 121.2(2)
C14 C15 C33 121.2(2)
C16 C15 C33 117.4(2)
N4 C16 C15 122.3(2)
N4 C16 C17 109.2(2)
C15 C16 C17 128.1(2)
C18 C17 C16 106.8(2)
C18 C17 I7 122.85(18)
C16 C17 I7 130.37(19)
C17 C18 C19 107.2(2)
C17 C18 I8 125.27(18)
C19 C18 I8 126.89(19)
N4 C19 C20 122.1(2)
N4 C19 C18 108.7(2)
C20 C19 C18 126.8(2)
C19 C20 C1 120.6(2)
C19 C20 C39 119.4(2)
C1 C20 C39 119.9(2)
C26 C21 C22 120.2(2)
C26 C21 C5 120.7(2)
C22 C21 C5 119.1(2)
C23 C22 C21 120.1(2)
C23 C22 H22A 120.0
C21 C22 H22A 120.0
C22 C23 C24 119.3(3)
C22 C23 H23A 120.3
C24 C23 H23A 120.3
C25 C24 C23 120.9(3)
C25 C24 C45 119.0(3)
C23 C24 C45 120.0(3)
C26 C25 C24 119.8(2)
C26 C25 H25A 120.1
C24 C25 H25A 120.1
C25 C26 C21 119.6(3)
C25 C26 H26A 120.2
C21 C26 H26A 120.2
C32 C27 C28 119.9(2)
C32 C27 C10 120.8(2)
C28 C27 C10 119.2(2)
C29 C28 C27 120.3(3)
C29 C28 H28A 119.8
C27 C28 H28A 119.8
C28 C29 C30 119.3(3)
C28 C29 H29A 120.3
C30 C29 H29A 120.3
C31 C30 C29 121.0(3)
C31 C30 C46 118.6(3)
C29 C30 C46 120.4(3)
C30 C31 C32 119.3(3)
C30 C31 H31A 120.4
C32 C31 H31A 120.4
C31 C32 C27 120.1(3)
C31 C32 H32A 119.9
C27 C32 H32A 119.9
C34 C33 C38 119.7(2)
C34 C33 C15 122.7(2)
C38 C33 C15 117.6(2)
C33 C34 C35 120.2(3)
C33 C34 H34A 119.9
C35 C34 H34A 119.9
C34 C35 C36 119.3(3)
C34 C35 H35A 120.4
C36 C35 H35A 120.4
C37 C36 C35 121.1(3)
C37 C36 C47 119.0(3)
C35 C36 C47 119.7(3)
C38 C37 C36 119.1(3)
C38 C37 H37A 120.4
C36 C37 H37A 120.4
C37 C38 C33 120.4(3)
C37 C38 H38A 119.8
C33 C38 H38A 119.8
C40 C39 C44 119.9(2)
C40 C39 C20 119.5(2)
C44 C39 C20 120.7(2)
C39 C40 C41 120.3(2)
C39 C40 H40A 119.9
C41 C40 H40A 119.9
C42 C41 C40 119.1(2)
C42 C41 H41A 120.4
C40 C41 H41A 120.4
C41 C42 C43 121.0(2)
C41 C42 C48 120.5(2)
C43 C42 C48 118.5(2)
C44 C43 C42 119.6(2)
C44 C43 H43A 120.2
C42 C43 H43A 120.2
C43 C44 C39 120.1(2)
C43 C44 H44A 120.0
C39 C44 H44A 120.0
F2 C45 F1 106.7(3)
F2 C45 F3 107.7(3)
F1 C45 F3 104.5(3)
F2 C45 C24 113.3(3)
F1 C45 C24 112.0(3)
F3 C45 C24 112.0(3)
F5 C46 F4 109.1(4)
F5 C46 F6 102.5(4)
F4 C46 F6 106.0(4)
F5 C46 C30 114.0(3)
F4 C46 C30 113.6(3)
F6 C46 C30 110.8(4)
F9 C47 F7 107.1(3)
F9 C47 F8 106.6(3)
F7 C47 F8 104.5(3)
F9 C47 C36 113.1(3)
F7 C47 C36 112.5(2)
F8 C47 C36 112.4(3)
F11 C48 F10 106.5(3)
F11 C48 F12 106.0(3)
F10 C48 F12 105.2(3)
F11 C48 C42 112.3(3)
F10 C48 C42 113.4(3)
F12 C48 C42 112.7(3)
C2S C1S H1SA 109.5
C2S C1S H1SB 109.5
H1SA C1S H1SB 109.5
C2S C1S H1SC 109.5
H1SA C1S H1SC 109.5
H1SB C1S H1SC 109.5
C3S C2S C1S 112.2(6)
C3S C2S H2SA 109.2
C1S C2S H2SA 109.2
C3S C2S H2SB 109.2
C1S C2S H2SB 109.2
H2SA C2S H2SB 107.9
C2S C3S C4S 112.7(5)
C2S C3S H3SA 109.0
C4S C3S H3SA 109.0
C2S C3S H3SB 109.0
C4S C3S H3SB 109.0
H3SA C3S H3SB 107.8
C5S C4S C3S 113.1(5)
C5S C4S H4SA 108.9
C3S C4S H4SA 108.9
C5S C4S H4SB 108.9
C3S C4S H4SB 108.9
H4SA C4S H4SB 107.8
C4S C5S C6S 112.2(5)
C4S C5S H5SA 109.2
C6S C5S H5SA 109.2
C4S C5S H5SB 109.2
C6S C5S H5SB 109.2
H5SA C5S H5SB 107.9
C5S C6S H6SA 109.5
C5S C6S H6SB 109.5
H6SA C6S H6SB 109.5
C5S C6S H6SC 109.5
H6SA C6S H6SC 109.5
H6SB C6S H6SC 109.5
Cl2S C7S Cl1S 105.7(15)
Cl2S C7S H7SA 110.6
Cl1S C7S H7SA 110.6
Cl2S C7S H7SB 110.6
Cl1S C7S H7SB 110.6
H7SA C7S H7SB 108.7
C9S C8S H8SA 109.5
C9S C8S H8SB 109.5
H8SA C8S H8SB 109.5
C9S C8S H8SC 109.5
H8SA C8S H8SC 109.5
H8SB C8S H8SC 109.5
C8S C9S C10S 112.5(11)
C8S C9S H9SA 109.1
C10S C9S H9SA 109.1
C8S C9S H9SB 109.1
C10S C9S H9SB 109.1
H9SA C9S H9SB 107.8
C11S C10S C9S 112.2(10)
C11S C10S H10A 109.2
C9S C10S H10A 109.2
C11S C10S H10B 109.2
C9S C10S H10B 109.2
H10A C10S H10B 107.9
C10S C11S C12S 111.6(10)
C10S C11S H11A 109.3
C12S C11S H11A 109.3
C10S C11S H11B 109.3
C12S C11S H11B 109.3
H11A C11S H11B 108.0
C11S C12S C13S 111.4(11)
C11S C12S H12A 109.3
C13S C12S H12A 109.3
C11S C12S H12B 109.3
C13S C12S H12B 109.3
H12A C12S H12B 108.0
C12S C13S H13A 109.5
C12S C13S H13B 109.5
H13A C13S H13B 109.5
C12S C13S H13C 109.5
H13A C13S H13C 109.5
H13B C13S H13C 109.5

loop_
_geom_bond_atom_site_label_1
_geom_bond_atom_site_label_2
_geom_bond_distance
Ni1 N4 1.907(2)
Ni1 N1 1.909(2)
Ni1 N2 1.917(2)
Ni1 N3 1.922(2)
I1 C2 2.071(3)
I2 C3 2.071(2)
I3 C7 2.074(3)
I4 C8 2.076(3)
I5 C12 2.078(2)
I6 C13 2.077(3)
I7 C17 2.074(2)
I8 C18 2.073(2)
N1 C1 1.380(3)
N1 C4 1.382(3)
N2 C6 1.378(3)
N2 C9 1.381(3)
N3 C11 1.378(3)
N3 C14 1.383(3)
N4 C16 1.374(3)
N4 C19 1.384(3)
C1 C20 1.398(3)
C1 C2 1.447(4)
C2 C3 1.366(3)
C3 C4 1.456(4)
C4 C5 1.402(3)
C5 C6 1.392(4)
C5 C21 1.488(3)
C6 C7 1.449(3)
C7 C8 1.363(4)
C8 C9 1.450(3)
C9 C10 1.394(4)
C10 C11 1.400(3)
C10 C27 1.486(3)
C11 C12 1.451(4)
C12 C13 1.364(4)
C13 C14 1.455(4)
C14 C15 1.395(3)
C15 C16 1.400(4)
C15 C33 1.483(4)
C16 C17 1.462(3)
C17 C18 1.361(4)
C18 C19 1.454(3)
C19 C20 1.392(4)
C20 C39 1.485(3)
C21 C26 1.399(3)
C21 C22 1.400(4)
C22 C23 1.387(4)
C22 H22A 0.9500
C23 C24 1.394(4)
C23 H23A 0.9500
C24 C25 1.391(4)
C24 C45 1.492(4)
C25 C26 1.388(4)
C25 H25A 0.9500
C26 H26A 0.9500
C27 C32 1.394(4)
C27 C28 1.395(4)
C28 C29 1.389(4)
C28 H28A 0.9500
C29 C30 1.392(4)
C29 H29A 0.9500
C30 C31 1.392(4)
C30 C46 1.496(5)
C31 C32 1.394(4)
C31 H31A 0.9500
C32 H32A 0.9500
C33 C34 1.388(4)
C33 C38 1.399(4)
C34 C35 1.390(4)
C34 H34A 0.9500
C35 C36 1.393(4)
C35 H35A 0.9500
C36 C37 1.387(4)
C36 C47 1.499(4)
C37 C38 1.386(4)
C37 H37A 0.9500
C38 H38A 0.9500
C39 C40 1.394(3)
C39 C44 1.397(3)
C40 C41 1.397(4)
C40 H40A 0.9500
C41 C42 1.389(4)
C41 H41A 0.9500
C42 C43 1.393(4)
C42 C48 1.494(4)
C43 C44 1.387(4)
C43 H43A 0.9500
C44 H44A 0.9500
C45 F2 1.333(4)
C45 F1 1.340(4)
C45 F3 1.346(4)
C46 F5 1.309(5)
C46 F4 1.314(5)
C46 F6 1.342(6)
C47 F9 1.314(4)
C47 F7 1.330(3)
C47 F8 1.347(4)
C48 F11 1.330(4)
C48 F10 1.339(4)
C48 F12 1.343(4)
C1S C2S 1.521(6)
C1S H1SA 0.9800
C1S H1SB 0.9800
C1S H1SC 0.9800
C2S C3S 1.520(6)
C2S H2SA 0.9900
C2S H2SB 0.9900
C3S C4S 1.531(6)
C3S H3SA 0.9900
C3S H3SB 0.9900
C4S C5S 1.514(6)
C4S H4SA 0.9900
C4S H4SB 0.9900
C5S C6S 1.538(6)
C5S H5SA 0.9900
C5S H5SB 0.9900
C6S H6SA 0.9800
C6S H6SB 0.9800
C6S H6SC 0.9800
Cl1S C7S 1.78(2)
Cl2S C7S 1.78(2)
C7S H7SA 0.9900
C7S H7SB 0.9900
C8S C9S 1.520(8)
C8S H8SA 0.9800
C8S H8SB 0.9800
C8S H8SC 0.9800
C9S C10S 1.520(8)
C9S H9SA 0.9900
C9S H9SB 0.9900
C10S C11S 1.519(8)
C10S H10A 0.9900
C10S H10B 0.9900
C11S C12S 1.522(8)
C11S H11A 0.9900
C11S H11B 0.9900
C12S C13S 1.525(8)
C12S H12A 0.9900
C12S H12B 0.9900
C13S H13A 0.9800
C13S H13B 0.9800
C13S H13C 0.9800

loop_
_geom_torsion_atom_site_label_1
_geom_torsion_atom_site_label_2
_geom_torsion_atom_site_label_3
_geom_torsion_atom_site_label_4
_geom_torsion
C4 N1 C1 C20 162.3(2)
Ni1 N1 C1 C20 -36.9(3)
C4 N1 C1 C2 -10.3(3)
Ni1 N1 C1 C2 150.45(17)
N1 C1 C2 C3 5.9(3)
C20 C1 C2 C3 -166.0(2)
N1 C1 C2 I1 -165.95(17)
C20 C1 C2 I1 22.1(4)
C1 C2 C3 C4 0.8(3)
I1 C2 C3 C4 173.04(17)
C1 C2 C3 I2 -171.65(17)
I1 C2 C3 I2 0.6(3)
C1 N1 C4 C5 -158.1(2)
Ni1 N1 C4 C5 40.9(3)
C1 N1 C4 C3 10.8(3)
Ni1 N1 C4 C3 -150.22(18)
C2 C3 C4 N1 -7.2(3)
I2 C3 C4 N1 164.73(18)
C2 C3 C4 C5 160.6(3)
I2 C3 C4 C5 -27.5(4)
N1 C4 C5 C6 -20.7(4)
C3 C4 C5 C6 172.8(2)
N1 C4 C5 C21 156.8(2)
C3 C4 C5 C21 -9.7(4)
C9 N2 C6 C5 -164.2(2)
Ni1 N2 C6 C5 38.3(3)
C9 N2 C6 C7 9.6(3)
Ni1 N2 C6 C7 -147.84(17)
C4 C5 C6 N2 -19.3(4)
C21 C5 C6 N2 163.2(2)
C4 C5 C6 C7 168.1(2)
C21 C5 C6 C7 -9.3(4)
N2 C6 C7 C8 -6.2(3)
C5 C6 C7 C8 167.2(2)
N2 C6 C7 I3 164.59(17)
C5 C6 C7 I3 -22.1(4)
C6 C7 C8 C9 0.3(3)
I3 C7 C8 C9 -170.89(16)
C6 C7 C8 I4 172.22(16)
I3 C7 C8 I4 1.1(3)
C6 N2 C9 C10 163.7(2)
Ni1 N2 C9 C10 -38.5(3)
C6 N2 C9 C8 -9.5(3)
Ni1 N2 C9 C8 148.33(17)
C7 C8 C9 N2 5.7(3)
I4 C8 C9 N2 -165.74(17)
C7 C8 C9 C10 -166.9(2)
I4 C8 C9 C10 21.7(4)
N2 C9 C10 C11 17.4(4)
C8 C9 C10 C11 -170.9(2)
N2 C9 C10 C27 -158.4(2)
C8 C9 C10 C27 13.3(4)
C14 N3 C11 C10 169.2(2)
Ni1 N3 C11 C10 -32.9(3)
C14 N3 C11 C12 -6.6(3)
Ni1 N3 C11 C12 151.32(17)
C9 C10 C11 N3 19.5(4)
C27 C10 C11 N3 -164.7(2)
C9 C10 C11 C12 -165.6(2)
C27 C10 C11 C12 10.2(4)
N3 C11 C12 C13 3.3(3)
C10 C11 C12 C13 -172.2(2)
N3 C11 C12 I5 -165.80(18)
C10 C11 C12 I5 18.7(4)
C11 C12 C13 C14 1.2(3)
I5 C12 C13 C14 170.99(17)
C11 C12 C13 I6 -169.97(17)
I5 C12 C13 I6 -0.1(3)
C11 N3 C14 C15 -165.1(2)
Ni1 N3 C14 C15 36.7(3)
C11 N3 C14 C13 7.3(3)
Ni1 N3 C14 C13 -150.86(17)
C12 C13 C14 N3 -5.3(3)
I6 C13 C14 N3 165.13(18)
C12 C13 C14 C15 166.7(2)
I6 C13 C14 C15 -22.9(4)
N3 C14 C15 C16 -11.5(4)
C13 C14 C15 C16 177.6(2)
N3 C14 C15 C33 173.6(2)
C13 C14 C15 C33 2.6(4)
C19 N4 C16 C15 -164.4(2)
Ni1 N4 C16 C15 27.0(3)
C19 N4 C16 C17 8.9(3)
Ni1 N4 C16 C17 -159.66(18)
C14 C15 C16 N4 -21.1(4)
C33 C15 C16 N4 154.1(2)
C14 C15 C16 C17 166.9(2)
C33 C15 C16 C17 -17.9(4)
N4 C16 C17 C18 -2.7(3)
C15 C16 C17 C18 170.1(3)
N4 C16 C17 I7 175.73(19)
C15 C16 C17 I7 -11.4(4)
C16 C17 C18 C19 -4.3(3)
I7 C17 C18 C19 177.09(18)
C16 C17 C18 I8 166.99(18)
I7 C17 C18 I8 -11.6(3)
C16 N4 C19 C20 152.1(2)
Ni1 N4 C19 C20 -38.9(3)
C16 N4 C19 C18 -11.6(3)
Ni1 N4 C19 C18 157.40(17)
C17 C18 C19 N4 10.0(3)
I8 C18 C19 N4 -161.13(18)
C17 C18 C19 C20 -152.7(3)
I8 C18 C19 C20 36.1(4)
N4 C19 C20 C1 16.1(4)
C18 C19 C20 C1 176.7(2)
N4 C19 C20 C39 -160.5(2)
C18 C19 C20 C39 0.1(4)
N1 C1 C20 C19 22.2(4)
C2 C1 C20 C19 -166.7(2)
N1 C1 C20 C39 -161.2(2)
C2 C1 C20 C39 9.9(4)
C6 C5 C21 C26 -65.1(4)
C4 C5 C21 C26 117.4(3)
C6 C5 C21 C22 117.9(3)
C4 C5 C21 C22 -59.6(3)
C26 C21 C22 C23 -1.9(4)
C5 C21 C22 C23 175.1(3)
C21 C22 C23 C24 -0.8(5)
C22 C23 C24 C25 2.5(5)
C22 C23 C24 C45 -174.5(3)
C23 C24 C25 C26 -1.6(5)
C45 C24 C25 C26 175.5(3)
C24 C25 C26 C21 -1.1(4)
C22 C21 C26 C25 2.8(4)
C5 C21 C26 C25 -174.2(3)
C9 C10 C27 C32 -119.9(3)
C11 C10 C27 C32 64.2(3)
C9 C10 C27 C28 62.2(3)
C11 C10 C27 C28 -113.7(3)
C32 C27 C28 C29 -1.6(4)
C10 C27 C28 C29 176.3(3)
C27 C28 C29 C30 0.5(5)
C28 C29 C30 C31 1.0(5)
C28 C29 C30 C46 179.1(4)
C29 C30 C31 C32 -1.3(5)
C46 C30 C31 C32 -179.4(4)
C30 C31 C32 C27 0.1(5)
C28 C27 C32 C31 1.3(4)
C10 C27 C32 C31 -176.5(3)
C14 C15 C33 C34 -74.2(4)
C16 C15 C33 C34 110.6(3)
C14 C15 C33 C38 107.0(3)
C16 C15 C33 C38 -68.1(3)
C38 C33 C34 C35 1.2(4)
C15 C33 C34 C35 -177.5(3)
C33 C34 C35 C36 -2.4(5)
C34 C35 C36 C37 1.6(5)
C34 C35 C36 C47 178.7(3)
C35 C36 C37 C38 0.5(4)
C47 C36 C37 C38 -176.6(3)
C36 C37 C38 C33 -1.7(4)
C34 C33 C38 C37 0.9(4)
C15 C33 C38 C37 179.7(3)
C19 C20 C39 C40 67.2(3)
C1 C20 C39 C40 -109.5(3)
C19 C20 C39 C44 -111.5(3)
C1 C20 C39 C44 71.8(3)
C44 C39 C40 C41 1.0(4)
C20 C39 C40 C41 -177.6(2)
C39 C40 C41 C42 1.3(4)
C40 C41 C42 C43 -2.5(4)
C40 C41 C42 C48 178.6(3)
C41 C42 C43 C44 1.4(4)
C48 C42 C43 C44 -179.6(3)
C42 C43 C44 C39 0.9(4)
C40 C39 C44 C43 -2.1(4)
C20 C39 C44 C43 176.5(2)
C25 C24 C45 F2 163.8(3)
C23 C24 C45 F2 -19.1(5)
C25 C24 C45 F1 42.9(4)
C23 C24 C45 F1 -139.9(3)
C25 C24 C45 F3 -74.2(4)
C23 C24 C45 F3 102.9(4)
C31 C30 C46 F5 -33.4(6)
C29 C30 C46 F5 148.5(4)
C31 C30 C46 F4 -159.2(4)
C29 C30 C46 F4 22.6(6)
C31 C30 C46 F6 81.6(5)
C29 C30 C46 F6 -96.5(5)
C37 C36 C47 F9 -143.9(3)
C35 C36 C47 F9 38.9(4)
C37 C36 C47 F7 94.6(4)
C35 C36 C47 F7 -82.5(4)
C37 C36 C47 F8 -23.1(4)
C35 C36 C47 F8 159.8(3)
C41 C42 C48 F11 -133.9(3)
C43 C42 C48 F11 47.1(4)
C41 C42 C48 F10 -13.0(4)
C43 C42 C48 F10 168.0(3)
C41 C42 C48 F12 106.4(3)
C43 C42 C48 F12 -72.6(4)
C1S C2S C3S C4S 178.3(7)
C2S C3S C4S C5S -172.6(6)
C3S C4S C5S C6S 168.1(6)
C8S C9S C10S C11S 70(3)
C9S C10S C11S C12S -176.1(17)
C10S C11S C12S C13S -179.8(18)
